data_1568919
loop_
_publ_author_name
'Komura, Mao'
'Sotome, Hikaru'
'Miyasaka, Hiroshi'
'Ogawa, Takuji'
'Tani, Yosuke'

_publ_section_title
;
 Photoinduced crystal melting with luminescence evolution based on
 conformational isomerisation.
;
_journal_issue 20
_journal_name_full 'Chemical science'
_journal_page_first 5302
_journal_page_last 5308
_journal_paper_doi 10.1039/d3sc00838j
_journal_volume 14
_journal_year 2023
_chemical_formula_moiety 'C28 H44 Br2 O3 S Si2'
_chemical_formula_sum 'C28 H44 Br2 O3 S Si2'
_chemical_formula_weight 676.69
_space_group_crystal_system monoclinic
_space_group_IT_number 14
_space_group_name_Hall '-P 2yn'
_space_group_name_H-M_alt 'P 1 21/n 1'
_atom_sites_solution_hydrogens geom
_atom_sites_solution_primary dual
_audit_creation_date 2023-03-11
_audit_creation_method
;
Olex2 1.3
(compiled 2020.11.12 svn.r5f609507 for OlexSys, GUI svn.r6408)
;
_audit_update_record
;
2023-03-28 deposited with the CCDC.	2023-04-20 downloaded from the CCDC.
;
_cell_angle_alpha 90
_cell_angle_beta 96.355(4)
_cell_angle_gamma 90
_cell_formula_units_Z 4
_cell_length_a 14.2236(6)
_cell_length_b 9.2423(4)
_cell_length_c 26.4876(9)
_cell_measurement_reflns_used 8355
_cell_measurement_temperature 300
_cell_measurement_theta_max 28.4430
_cell_measurement_theta_min 1.5420
_cell_volume 3460.6(2)
_computing_cell_refinement 'CrysAlisPro 1.171.41.93a (Rigaku OD, 2020)'
_computing_data_collection 'CrysAlisPro 1.171.41.93a (Rigaku OD, 2020)'
_computing_data_reduction 'CrysAlisPro 1.171.41.93a (Rigaku OD, 2020)'
_computing_molecular_graphics 'Olex2 1.3 (Dolomanov et al., 2009)'
_computing_publication_material 'Olex2 1.3 (Dolomanov et al., 2009)'
_computing_structure_refinement 'SHELXL 2018/3 (Sheldrick, 2015)'
_computing_structure_solution 'SHELXT 2018/2 (Sheldrick, 2018)'
_diffrn_ambient_temperature 300
_diffrn_detector 'Rigaku HyPix-6000 area detector'
_diffrn_detector_area_resol_mean 10.0
_diffrn_detector_type 'HPC area detector'
_diffrn_measured_fraction_theta_full 1.000
_diffrn_measured_fraction_theta_max 0.803
_diffrn_measurement_details
;
List of Runs (angles in degrees, time in seconds):

  # Type    Start    End  Width  t~exp~   \w     \q     \k     \f   Frames
#--------------------------------------------------------------------------
  1  \w    -21.00  15.00   0.50    3.81    --    0.96  80.00 -55.00   72
  2  \w      6.00  36.00   0.50    3.81    --    6.23 -99.00 -90.00   60
  3  \w      3.00  35.00   0.50    3.81    --    6.23 -99.00 120.00   64
  4  \w    -10.00  37.00   0.50    3.81    --    6.23 -99.00  30.00   94
  5  \w    -11.00  36.00   0.50    3.81    --    6.23 -99.00 -30.00   94
  6  \w    -41.00  23.00   0.50    3.81    --    0.96 -80.00-178.00  128
  7  \w     -6.00  67.00   0.50    3.81    --    0.96  37.00  30.00  146
;
_diffrn_measurement_device 'four-circle diffractometer'
_diffrn_measurement_device_type 'Rigaku XtaLAB Synergy-R'
_diffrn_measurement_method '\w scans'
_diffrn_orient_matrix_type 'CrysAlisPro convention (1999,Acta A55,543-557)'
_diffrn_orient_matrix_UB_11 0.0027353000
_diffrn_orient_matrix_UB_12 -0.0301031000
_diffrn_orient_matrix_UB_13 -0.0244226000
_diffrn_orient_matrix_UB_21 0.0272489000
_diffrn_orient_matrix_UB_22 -0.0583151000
_diffrn_orient_matrix_UB_23 0.0111878000
_diffrn_orient_matrix_UB_31 -0.0420453000
_diffrn_orient_matrix_UB_32 -0.0397758000
_diffrn_orient_matrix_UB_33 0.0021028000
_diffrn_radiation_monochromator 'multi-layer mirror optics'
_diffrn_radiation_probe x-ray
_diffrn_radiation_type 'Mo K\a'
_diffrn_radiation_wavelength 0.71073
_diffrn_reflns_av_R_equivalents 0.0387
_diffrn_reflns_av_unetI/netI 0.0374
_diffrn_reflns_Laue_measured_fraction_full 1.000
_diffrn_reflns_Laue_measured_fraction_max 0.803
_diffrn_reflns_limit_h_max 18
_diffrn_reflns_limit_h_min -20
_diffrn_reflns_limit_k_max 12
_diffrn_reflns_limit_k_min -13
_diffrn_reflns_limit_l_max 36
_diffrn_reflns_limit_l_min -36
_diffrn_reflns_number 41026
_diffrn_reflns_point_group_measured_fraction_full 1.000
_diffrn_reflns_point_group_measured_fraction_max 0.803
_diffrn_reflns_theta_full 25.242
_diffrn_reflns_theta_max 31.198
_diffrn_reflns_theta_min 1.558
_diffrn_source 'rotating anode X-ray generator'
_diffrn_source_type PhotonJet-R
_exptl_absorpt_coefficient_mu 2.497
_exptl_absorpt_correction_T_max 1.00000
_exptl_absorpt_correction_T_min 0.38006
_exptl_absorpt_correction_type multi-scan
_exptl_absorpt_process_details
;
CrysAlisPro 1.171.41.93a (Rigaku Oxford Diffraction, 2020)
Empirical absorption correction using spherical harmonics,
implemented in SCALE3 ABSPACK scaling algorithm.
;
_exptl_crystal_colour colourless
_exptl_crystal_colour_primary colourless
_exptl_crystal_density_diffrn 1.299
_exptl_crystal_description prism
_exptl_crystal_F_000 1400
_exptl_crystal_size_max 0.8
_exptl_crystal_size_mid 0.3
_exptl_crystal_size_min 0.2
_refine_diff_density_max 0.683
_refine_diff_density_min -0.358
_refine_diff_density_rms 0.063
_refine_ls_extinction_method none
_refine_ls_goodness_of_fit_ref 1.013
_refine_ls_hydrogen_treatment constr
_refine_ls_matrix_type full
_refine_ls_number_parameters 335
_refine_ls_number_reflns 9014
_refine_ls_number_restraints 0
_refine_ls_restrained_S_all 1.013
_refine_ls_R_factor_all 0.1248
_refine_ls_R_factor_gt 0.0569
_refine_ls_shift/su_max 0.001
_refine_ls_shift/su_mean 0.000
_refine_ls_structure_factor_coef Fsqd
_refine_ls_weighting_details 'w=1/[\s^2^(Fo^2^)+(0.0948P)^2^+1.3573P] where P=(Fo^2^+2Fc^2^)/3'
_refine_ls_weighting_scheme calc
_refine_ls_wR_factor_gt 0.1587
_refine_ls_wR_factor_ref 0.1940
_reflns_Friedel_coverage 0.000
_reflns_number_gt 4531
_reflns_number_total 9014
_reflns_threshold_expression 'I > 2\s(I)'
_cod_data_source_file d3sc00838j5.cif
_cod_data_source_block SO-C
_cod_depositor_comments 'Adding full bibliography for 1568914--1568920.cif.'
_cod_database_code 1568919
_shelx_shelxl_version_number 2018/3
_chemical_oxdiff_formula C28H44Br2O3SSi2
_chemical_oxdiff_usercomment 300K-20sec
_shelx_space_group_comment
;
The symmetry employed for this shelxl refinement is uniquely defined
by the following loop, which should always be used as a source of
symmetry information in preference to the above space-group names.
They are only intended as comments.
;
_shelx_estimated_absorpt_t_max 0.635
_shelx_estimated_absorpt_t_min 0.240
_reflns_odcompleteness_completeness 99.95
_reflns_odcompleteness_iscentric 1
_reflns_odcompleteness_theta 26.32
_olex2_refinement_description
;
1. Fixed Uiso
 At 1.2 times of:
  All C(H) groups
 At 1.5 times of:
  All C(H,H,H) groups
2.a Ternary CH refined with riding coordinates:
 C11(H11), C12(H12), C13(H13), C14(H14), C15(H15), C16(H16)
2.b Me refined with riding coordinates:
 C25(H25A,H25B,H25C), C26(H26A,H26B,H26C)
2.c Aromatic/amide H refined with riding coordinates:
 C4(H4), C9(H9)
2.d Idealised Me refined as rotating group:
 C17(H17A,H17B,H17C), C18(H18A,H18B,H18C), C19(H19A,H19B,H19C), C20(H20A,H20B,
 H20C), C21(H21A,H21B,H21C), C22(H22A,H22B,H22C), C23(H23A,H23B,H23C), C24(H24A,
 H24B,H24C), C27(H27A,H27B,H27C), C28(H28A,H28B,H28C)
;
_olex2_submission_special_instructions 'No special instructions were received'
_oxdiff_exptl_absorpt_empirical_details
;
Empirical correction (ABSPACK) includes:
- Absorption correction using spherical harmonics
- Frame scaling
;
_oxdiff_exptl_absorpt_empirical_full_max 1.672
_oxdiff_exptl_absorpt_empirical_full_min 0.575

loop_
_space_group_symop_operation_xyz
'x, y, z'
'-x+1/2, y+1/2, -z+1/2'
'-x, -y, -z'
'x-1/2, -y-1/2, z-1/2'

loop_
_atom_site_label
_atom_site_type_symbol
_atom_site_fract_x
_atom_site_fract_y
_atom_site_fract_z
_atom_site_U_iso_or_equiv
_atom_site_adp_type
_atom_site_occupancy
_atom_site_site_symmetry_order
_atom_site_calc_flag
_atom_site_refinement_flags_posn
_atom_site_refinement_flags_adp
_atom_site_refinement_flags_occupancy
_atom_site_disorder_assembly
_atom_site_disorder_group
Br1 Br 0.73369(4) 0.62640(7) 0.20908(2) 0.1038(2) Uani 1 1 d . . . . .
Br2 Br 0.58730(4) 0.74058(7) 0.03574(2) 0.1155(3) Uani 1 1 d . . . . .
S1 S 0.56853(8) 0.83333(12) 0.31864(4) 0.0756(3) Uani 1 1 d . . . . .
Si1 Si 0.65791(8) 0.68653(13) 0.41902(4) 0.0729(3) Uani 1 1 d . . . . .
Si2 Si 0.35329(9) 0.40040(14) 0.16162(5) 0.0808(3) Uani 1 1 d . . . . .
O1 O 0.4841(3) 0.9475(4) 0.22097(13) 0.1123(11) Uani 1 1 d . . . . .
O2 O 0.6247(3) 0.9266(4) 0.14358(12) 0.1073(11) Uani 1 1 d . . . . .
O3 O 0.46463(19) 0.6448(3) 0.16104(10) 0.0721(7) Uani 1 1 d . . . . .
C1 C 0.5484(3) 0.8668(5) 0.21601(15) 0.0761(11) Uani 1 1 d . . . . .
C2 C 0.6012(3) 0.7967(4) 0.25925(14) 0.0665(9) Uani 1 1 d . . . . .
C3 C 0.6748(3) 0.7004(4) 0.26373(15) 0.0685(9) Uani 1 1 d . . . . .
C4 C 0.7032(3) 0.6577(5) 0.31388(15) 0.0733(10) Uani 1 1 d . . . . .
H4 H 0.752365 0.592924 0.322591 0.088 Uiso 1 1 calc R U . . .
C5 C 0.6516(3) 0.7203(4) 0.34891(15) 0.0682(9) Uani 1 1 d . . . . .
C6 C 0.5723(3) 0.8431(5) 0.16181(15) 0.0794(11) Uani 1 1 d . . . . .
C7 C 0.5220(3) 0.7261(5) 0.13407(15) 0.0730(10) Uani 1 1 d . . . . .
C8 C 0.5203(3) 0.6713(5) 0.08733(15) 0.0765(11) Uani 1 1 d . . . . .
C9 C 0.4605(3) 0.5488(5) 0.08426(16) 0.0804(11) Uani 1 1 d . . . . .
H9 H 0.446410 0.489401 0.056101 0.097 Uiso 1 1 calc R U . . .
C10 C 0.4276(3) 0.5341(5) 0.13023(15) 0.0736(10) Uani 1 1 d . . . . .
C11 C 0.7862(4) 0.6526(6) 0.44299(18) 0.0953(14) Uani 1 1 d . . . . .
H11 H 0.804489 0.566999 0.424532 0.114 Uiso 1 1 calc R U . . .
C12 C 0.6008(5) 0.8440(6) 0.4482(2) 0.1137(19) Uani 1 1 d . . . . .
H12 H 0.540176 0.859335 0.427464 0.136 Uiso 1 1 calc R U . . .
C13 C 0.5861(4) 0.5186(6) 0.4269(2) 0.1042(16) Uani 1 1 d . . . . .
H13 H 0.590801 0.498168 0.463389 0.125 Uiso 1 1 calc R U . . .
C14 C 0.3270(4) 0.2494(6) 0.1135(2) 0.1073(17) Uani 1 1 d . . . . .
H14 H 0.386689 0.223990 0.100454 0.129 Uiso 1 1 calc R U . . .
C15 C 0.2522(5) 0.5005(11) 0.1817(3) 0.160(3) Uani 1 1 d . . . . .
H15 H 0.283077 0.563375 0.208347 0.192 Uiso 1 1 calc R U . . .
C16 C 0.4339(5) 0.3302(7) 0.2178(2) 0.128(2) Uani 1 1 d . . . . .
H16 H 0.404805 0.240709 0.228476 0.154 Uiso 1 1 calc R U . . .
C17 C 0.8545(5) 0.7705(9) 0.4312(3) 0.150(3) Uani 1 1 d . . . . .
H17A H 0.847940 0.788192 0.395234 0.224 Uiso 1 1 calc R U . . .
H17B H 0.918082 0.740450 0.442112 0.224 Uiso 1 1 calc R U . . .
H17C H 0.840667 0.857621 0.448662 0.224 Uiso 1 1 calc R U . . .
C18 C 0.8011(5) 0.6108(8) 0.4991(2) 0.131(2) Uani 1 1 d . . . . .
H18A H 0.786901 0.692275 0.519449 0.197 Uiso 1 1 calc R U . . .
H18B H 0.865667 0.582222 0.507968 0.197 Uiso 1 1 calc R U . . .
H18C H 0.759980 0.531806 0.505148 0.197 Uiso 1 1 calc R U . . .
C19 C 0.6571(6) 0.9866(7) 0.4451(3) 0.161(3) Uani 1 1 d . . . . .
H19A H 0.722297 0.970196 0.457317 0.242 Uiso 1 1 calc R U . . .
H19B H 0.631420 1.059234 0.465531 0.242 Uiso 1 1 calc R U . . .
H19C H 0.652479 1.018747 0.410418 0.242 Uiso 1 1 calc R U . . .
C20 C 0.5764(7) 0.8118(9) 0.5025(3) 0.172(4) Uani 1 1 d . . . . .
H20A H 0.534323 0.730447 0.501702 0.258 Uiso 1 1 calc R U . . .
H20B H 0.546446 0.894828 0.515507 0.258 Uiso 1 1 calc R U . . .
H20C H 0.633421 0.790058 0.524119 0.258 Uiso 1 1 calc R U . . .
C21 C 0.4791(4) 0.5427(8) 0.4086(3) 0.137(2) Uani 1 1 d . . . . .
H21A H 0.456943 0.626959 0.424908 0.206 Uiso 1 1 calc R U . . .
H21B H 0.443549 0.459716 0.417301 0.206 Uiso 1 1 calc R U . . .
H21C H 0.470921 0.556138 0.372479 0.206 Uiso 1 1 calc R U . . .
C22 C 0.6252(5) 0.3863(6) 0.4016(3) 0.134(2) Uani 1 1 d . . . . .
H22A H 0.624537 0.403867 0.365805 0.201 Uiso 1 1 calc R U . . .
H22B H 0.586615 0.303533 0.406767 0.201 Uiso 1 1 calc R U . . .
H22C H 0.688901 0.368356 0.416207 0.201 Uiso 1 1 calc R U . . .
C23 C 0.2576(5) 0.3020(10) 0.0676(3) 0.153(3) Uani 1 1 d . . . . .
H23A H 0.198359 0.328589 0.079167 0.229 Uiso 1 1 calc R U . . .
H23B H 0.247482 0.225594 0.043048 0.229 Uiso 1 1 calc R U . . .
H23C H 0.284186 0.384387 0.052242 0.229 Uiso 1 1 calc R U . . .
C24 C 0.2902(6) 0.1152(7) 0.1362(3) 0.166(3) Uani 1 1 d . . . . .
H24A H 0.333865 0.084592 0.164479 0.249 Uiso 1 1 calc R U . . .
H24B H 0.283454 0.040003 0.111114 0.249 Uiso 1 1 calc R U . . .
H24C H 0.229867 0.135101 0.147727 0.249 Uiso 1 1 calc R U . . .
C25 C 0.1951(7) 0.3962(17) 0.2129(6) 0.309(9) Uani 1 1 d . . . . .
H25A H 0.238027 0.335720 0.233975 0.464 Uiso 1 1 calc R U . . .
H25B H 0.157511 0.451587 0.233864 0.464 Uiso 1 1 calc R U . . .
H25C H 0.154432 0.336865 0.190118 0.464 Uiso 1 1 calc R U . . .
C26 C 0.2071(7) 0.6027(18) 0.1471(5) 0.286(9) Uani 1 1 d . . . . .
H26A H 0.254102 0.656559 0.131738 0.429 Uiso 1 1 calc R U . . .
H26B H 0.166800 0.553054 0.121288 0.429 Uiso 1 1 calc R U . . .
H26C H 0.169879 0.667776 0.165035 0.429 Uiso 1 1 calc R U . . .
C27 C 0.4480(7) 0.4201(10) 0.2623(3) 0.182(4) Uani 1 1 d . . . . .
H27A H 0.486987 0.501265 0.255724 0.273 Uiso 1 1 calc R U . . .
H27B H 0.478545 0.365021 0.290187 0.273 Uiso 1 1 calc R U . . .
H27C H 0.387931 0.454146 0.270761 0.273 Uiso 1 1 calc R U . . .
C28 C 0.5356(5) 0.2844(10) 0.2014(4) 0.176(4) Uani 1 1 d . . . . .
H28A H 0.526858 0.231838 0.169923 0.263 Uiso 1 1 calc R U . . .
H28B H 0.568109 0.224382 0.227251 0.263 Uiso 1 1 calc R U . . .
H28C H 0.572399 0.369716 0.197076 0.263 Uiso 1 1 calc R U . . .

loop_
_atom_site_aniso_label
_atom_site_aniso_U_11
_atom_site_aniso_U_22
_atom_site_aniso_U_33
_atom_site_aniso_U_23
_atom_site_aniso_U_13
_atom_site_aniso_U_12
Br1 0.0930(4) 0.1492(5) 0.0703(3) -0.0130(3) 0.0146(2) 0.0192(3)
Br2 0.1173(4) 0.1657(6) 0.0654(3) 0.0050(3) 0.0192(3) -0.0620(4)
S1 0.0861(7) 0.0790(6) 0.0628(6) 0.0161(5) 0.0124(5) 0.0175(5)
Si1 0.0801(7) 0.0824(7) 0.0576(6) 0.0135(5) 0.0137(5) 0.0168(6)
Si2 0.0764(7) 0.0962(8) 0.0716(7) 0.0008(6) 0.0163(5) -0.0238(6)
O1 0.135(3) 0.116(3) 0.084(2) 0.028(2) 0.007(2) 0.041(2)
O2 0.136(3) 0.110(2) 0.076(2) 0.0183(18) 0.0093(19) -0.055(2)
O3 0.0789(16) 0.0781(17) 0.0594(15) 0.0091(13) 0.0088(12) -0.0130(13)
C1 0.092(3) 0.071(2) 0.064(2) 0.0153(19) 0.004(2) -0.006(2)
C2 0.075(2) 0.067(2) 0.058(2) 0.0089(17) 0.0058(17) -0.0079(18)
C3 0.065(2) 0.079(2) 0.062(2) -0.0008(18) 0.0108(17) -0.0047(19)
C4 0.068(2) 0.086(3) 0.066(2) 0.006(2) 0.0067(18) 0.0101(19)
C5 0.072(2) 0.071(2) 0.062(2) 0.0129(17) 0.0094(18) 0.0060(18)
C6 0.089(3) 0.088(3) 0.059(2) 0.015(2) -0.001(2) -0.012(2)
C7 0.075(2) 0.084(3) 0.060(2) 0.0161(19) 0.0028(18) -0.016(2)
C8 0.070(2) 0.101(3) 0.059(2) 0.011(2) 0.0066(18) -0.015(2)
C9 0.082(3) 0.097(3) 0.064(2) -0.004(2) 0.0105(19) -0.022(2)
C10 0.070(2) 0.083(3) 0.067(2) 0.004(2) 0.0087(18) -0.009(2)
C11 0.095(3) 0.123(4) 0.067(3) -0.007(3) 0.004(2) 0.016(3)
C12 0.148(5) 0.113(4) 0.086(3) 0.016(3) 0.038(3) 0.049(4)
C13 0.100(3) 0.116(4) 0.095(3) 0.039(3) 0.005(3) 0.006(3)
C14 0.097(3) 0.124(4) 0.098(4) -0.004(3) 0.002(3) -0.041(3)
C15 0.111(5) 0.219(9) 0.162(7) -0.009(6) 0.064(5) -0.006(5)
C16 0.165(6) 0.126(5) 0.090(4) 0.024(3) -0.006(4) -0.071(4)
C17 0.099(4) 0.230(8) 0.117(5) 0.007(5) 0.001(4) -0.049(5)
C18 0.136(5) 0.176(6) 0.075(3) 0.005(4) -0.018(3) 0.038(4)
C19 0.265(10) 0.095(4) 0.130(5) -0.013(4) 0.048(6) 0.012(5)
C20 0.254(9) 0.176(6) 0.102(5) 0.037(4) 0.087(6) 0.111(7)
C21 0.095(4) 0.175(6) 0.141(5) 0.054(5) 0.006(3) -0.026(4)
C22 0.151(6) 0.085(4) 0.162(6) 0.014(4) -0.004(5) 0.004(4)
C23 0.153(6) 0.200(7) 0.101(5) 0.005(5) -0.007(4) -0.067(6)
C24 0.200(8) 0.112(5) 0.169(7) 0.012(5) -0.053(6) -0.058(5)
C25 0.180(9) 0.41(2) 0.371(19) -0.140(16) 0.191(12) -0.116(12)
C26 0.174(9) 0.46(2) 0.235(13) 0.109(14) 0.056(9) 0.179(13)
C27 0.239(9) 0.191(8) 0.108(5) 0.022(5) -0.022(6) -0.093(7)
C28 0.100(5) 0.196(8) 0.222(10) 0.070(7) -0.023(5) -0.008(5)

loop_
_atom_type_symbol
_atom_type_description
_atom_type_scat_dispersion_real
_atom_type_scat_dispersion_imag
_atom_type_scat_source
C C 0.0033 0.0016 'International Tables Vol C Tables 4.2.6.8 and 6.1.1.4'
H H 0.0000 0.0000 'International Tables Vol C Tables 4.2.6.8 and 6.1.1.4'
Br Br -0.2901 2.4595 'International Tables Vol C Tables 4.2.6.8 and 6.1.1.4'
O O 0.0106 0.0060 'International Tables Vol C Tables 4.2.6.8 and 6.1.1.4'
S S 0.1246 0.1234 'International Tables Vol C Tables 4.2.6.8 and 6.1.1.4'
Si Si 0.0817 0.0704 'International Tables Vol C Tables 4.2.6.8 and 6.1.1.4'

loop_
_geom_angle_atom_site_label_1
_geom_angle_atom_site_label_2
_geom_angle_atom_site_label_3
_geom_angle
_geom_angle_site_symmetry_1
_geom_angle_site_symmetry_3
_geom_angle_publ_flag
C5 S1 C2 93.78(19) . . ?
C5 Si1 C11 107.36(19) . . ?
C5 Si1 C13 106.3(2) . . ?
C12 Si1 C5 107.7(2) . . ?
C12 Si1 C11 115.9(3) . . ?
C12 Si1 C13 109.2(3) . . ?
C13 Si1 C11 110.0(2) . . ?
C10 Si2 C14 105.4(2) . . ?
C10 Si2 C16 104.6(2) . . ?
C15 Si2 C10 107.1(3) . . ?
C15 Si2 C14 117.5(3) . . ?
C15 Si2 C16 111.8(4) . . ?
C16 Si2 C14 109.5(3) . . ?
C7 O3 C10 108.0(3) . . ?
O1 C1 C2 121.7(4) . . ?
O1 C1 C6 116.4(4) . . ?
C2 C1 C6 121.9(4) . . ?
C1 C2 S1 117.7(3) . . ?
C3 C2 S1 109.2(3) . . ?
C3 C2 C1 133.0(4) . . ?
C2 C3 Br1 124.9(3) . . ?
C2 C3 C4 113.8(3) . . ?
C4 C3 Br1 121.4(3) . . ?
C3 C4 H4 123.1 . . ?
C5 C4 C3 113.7(4) . . ?
C5 C4 H4 123.1 . . ?
S1 C5 Si1 121.4(2) . . ?
C4 C5 S1 109.5(3) . . ?
C4 C5 Si1 129.0(3) . . ?
O2 C6 C1 119.6(4) . . ?
O2 C6 C7 124.4(4) . . ?
C7 C6 C1 115.8(4) . . ?
O3 C7 C6 115.7(4) . . ?
C8 C7 O3 109.0(3) . . ?
C8 C7 C6 135.2(4) . . ?
C7 C8 Br2 126.3(3) . . ?
C7 C8 C9 107.8(3) . . ?
C9 C8 Br2 125.9(3) . . ?
C8 C9 H9 126.5 . . ?
C10 C9 C8 107.1(4) . . ?
C10 C9 H9 126.5 . . ?
O3 C10 Si2 115.1(3) . . ?
C9 C10 Si2 136.8(3) . . ?
C9 C10 O3 108.0(3) . . ?
Si1 C11 H11 105.4 . . ?
C17 C11 Si1 115.3(4) . . ?
C17 C11 H11 105.4 . . ?
C17 C11 C18 111.1(5) . . ?
C18 C11 Si1 113.1(4) . . ?
C18 C11 H11 105.4 . . ?
Si1 C12 H12 106.0 . . ?
C19 C12 Si1 112.9(4) . . ?
C19 C12 H12 106.0 . . ?
C20 C12 Si1 112.7(4) . . ?
C20 C12 H12 106.0 . . ?
C20 C12 C19 112.6(6) . . ?
Si1 C13 H13 106.9 . . ?
C21 C13 Si1 111.8(4) . . ?
C21 C13 H13 106.9 . . ?
C22 C13 Si1 112.5(4) . . ?
C22 C13 H13 106.9 . . ?
C22 C13 C21 111.5(6) . . ?
Si2 C14 H14 107.4 . . ?
C23 C14 Si2 110.8(5) . . ?
C23 C14 H14 107.4 . . ?
C24 C14 Si2 113.0(5) . . ?
C24 C14 H14 107.4 . . ?
C24 C14 C23 110.7(5) . . ?
Si2 C15 H15 101.8 . . ?
C25 C15 Si2 108.3(8) . . ?
C25 C15 H15 101.8 . . ?
C26 C15 Si2 117.4(6) . . ?
C26 C15 H15 101.8 . . ?
C26 C15 C25 122.0(9) . . ?
Si2 C16 H16 106.1 . . ?
C27 C16 Si2 117.6(6) . . ?
C27 C16 H16 106.1 . . ?
C27 C16 C28 109.0(7) . . ?
C28 C16 Si2 111.2(5) . . ?
C28 C16 H16 106.1 . . ?
C11 C17 H17A 109.5 . . ?
C11 C17 H17B 109.5 . . ?
C11 C17 H17C 109.5 . . ?
H17A C17 H17B 109.5 . . ?
H17A C17 H17C 109.5 . . ?
H17B C17 H17C 109.5 . . ?
C11 C18 H18A 109.5 . . ?
C11 C18 H18B 109.5 . . ?
C11 C18 H18C 109.5 . . ?
H18A C18 H18B 109.5 . . ?
H18A C18 H18C 109.5 . . ?
H18B C18 H18C 109.5 . . ?
C12 C19 H19A 109.5 . . ?
C12 C19 H19B 109.5 . . ?
C12 C19 H19C 109.5 . . ?
H19A C19 H19B 109.5 . . ?
H19A C19 H19C 109.5 . . ?
H19B C19 H19C 109.5 . . ?
C12 C20 H20A 109.5 . . ?
C12 C20 H20B 109.5 . . ?
C12 C20 H20C 109.5 . . ?
H20A C20 H20B 109.5 . . ?
H20A C20 H20C 109.5 . . ?
H20B C20 H20C 109.5 . . ?
C13 C21 H21A 109.5 . . ?
C13 C21 H21B 109.5 . . ?
C13 C21 H21C 109.5 . . ?
H21A C21 H21B 109.5 . . ?
H21A C21 H21C 109.5 . . ?
H21B C21 H21C 109.5 . . ?
C13 C22 H22A 109.5 . . ?
C13 C22 H22B 109.5 . . ?
C13 C22 H22C 109.5 . . ?
H22A C22 H22B 109.5 . . ?
H22A C22 H22C 109.5 . . ?
H22B C22 H22C 109.5 . . ?
C14 C23 H23A 109.5 . . ?
C14 C23 H23B 109.5 . . ?
C14 C23 H23C 109.5 . . ?
H23A C23 H23B 109.5 . . ?
H23A C23 H23C 109.5 . . ?
H23B C23 H23C 109.5 . . ?
C14 C24 H24A 109.5 . . ?
C14 C24 H24B 109.5 . . ?
C14 C24 H24C 109.5 . . ?
H24A C24 H24B 109.5 . . ?
H24A C24 H24C 109.5 . . ?
H24B C24 H24C 109.5 . . ?
C15 C25 H25A 109.5 . . ?
C15 C25 H25B 109.5 . . ?
C15 C25 H25C 109.5 . . ?
H25A C25 H25B 109.5 . . ?
H25A C25 H25C 109.5 . . ?
H25B C25 H25C 109.5 . . ?
C15 C26 H26A 109.5 . . ?
C15 C26 H26B 109.5 . . ?
C15 C26 H26C 109.5 . . ?
H26A C26 H26B 109.5 . . ?
H26A C26 H26C 109.5 . . ?
H26B C26 H26C 109.5 . . ?
C16 C27 H27A 109.5 . . ?
C16 C27 H27B 109.5 . . ?
C16 C27 H27C 109.5 . . ?
H27A C27 H27B 109.5 . . ?
H27A C27 H27C 109.5 . . ?
H27B C27 H27C 109.5 . . ?
C16 C28 H28A 109.5 . . ?
C16 C28 H28B 109.5 . . ?
C16 C28 H28C 109.5 . . ?
H28A C28 H28B 109.5 . . ?
H28A C28 H28C 109.5 . . ?
H28B C28 H28C 109.5 . . ?

loop_
_geom_bond_atom_site_label_1
_geom_bond_atom_site_label_2
_geom_bond_distance
_geom_bond_site_symmetry_2
_geom_bond_publ_flag
Br1 C3 1.880(4) . ?
Br2 C8 1.864(4) . ?
S1 C2 1.722(4) . ?
S1 C5 1.710(4) . ?
Si1 C5 1.876(4) . ?
Si1 C11 1.891(5) . ?
Si1 C12 1.875(5) . ?
Si1 C13 1.882(6) . ?
Si2 C10 1.879(4) . ?
Si2 C14 1.899(6) . ?
Si2 C15 1.837(7) . ?
Si2 C16 1.891(7) . ?
O1 C1 1.198(5) . ?
O2 C6 1.209(5) . ?
O3 C7 1.367(4) . ?
O3 C10 1.377(5) . ?
C1 C2 1.451(6) . ?
C1 C6 1.527(6) . ?
C2 C3 1.369(6) . ?
C3 C4 1.402(5) . ?
C4 H4 0.9300 . ?
C4 C5 1.372(5) . ?
C6 C7 1.451(6) . ?
C7 C8 1.335(6) . ?
C8 C9 1.413(6) . ?
C9 H9 0.9300 . ?
C9 C10 1.359(6) . ?
C11 H11 0.9800 . ?
C11 C17 1.515(8) . ?
C11 C18 1.527(7) . ?
C12 H12 0.9800 . ?
C12 C19 1.549(9) . ?
C12 C20 1.546(8) . ?
C13 H13 0.9800 . ?
C13 C21 1.562(8) . ?
C13 C22 1.529(8) . ?
C14 H14 0.9800 . ?
C14 C23 1.557(9) . ?
C14 C24 1.498(8) . ?
C15 H15 0.9800 . ?
C15 C25 1.556(14) . ?
C15 C26 1.419(13) . ?
C16 H16 0.9800 . ?
C16 C27 1.438(10) . ?
C16 C28 1.613(11) . ?
C17 H17A 0.9600 . ?
C17 H17B 0.9600 . ?
C17 H17C 0.9600 . ?
C18 H18A 0.9600 . ?
C18 H18B 0.9600 . ?
C18 H18C 0.9600 . ?
C19 H19A 0.9600 . ?
C19 H19B 0.9600 . ?
C19 H19C 0.9600 . ?
C20 H20A 0.9600 . ?
C20 H20B 0.9600 . ?
C20 H20C 0.9600 . ?
C21 H21A 0.9600 . ?
C21 H21B 0.9600 . ?
C21 H21C 0.9600 . ?
C22 H22A 0.9600 . ?
C22 H22B 0.9600 . ?
C22 H22C 0.9600 . ?
C23 H23A 0.9600 . ?
C23 H23B 0.9600 . ?
C23 H23C 0.9600 . ?
C24 H24A 0.9600 . ?
C24 H24B 0.9600 . ?
C24 H24C 0.9600 . ?
C25 H25A 0.9600 . ?
C25 H25B 0.9600 . ?
C25 H25C 0.9600 . ?
C26 H26A 0.9600 . ?
C26 H26B 0.9600 . ?
C26 H26C 0.9600 . ?
C27 H27A 0.9600 . ?
C27 H27B 0.9600 . ?
C27 H27C 0.9600 . ?
C28 H28A 0.9600 . ?
C28 H28B 0.9600 . ?
C28 H28C 0.9600 . ?

loop_
_geom_torsion_atom_site_label_1
_geom_torsion_atom_site_label_2
_geom_torsion_atom_site_label_3
_geom_torsion_atom_site_label_4
_geom_torsion
_geom_torsion_site_symmetry_1
_geom_torsion_site_symmetry_2
_geom_torsion_site_symmetry_3
_geom_torsion_site_symmetry_4
_geom_torsion_publ_flag
Br1 C3 C4 C5 -179.0(3) . . . . ?
Br2 C8 C9 C10 178.5(3) . . . . ?
S1 C2 C3 Br1 179.3(2) . . . . ?
S1 C2 C3 C4 0.3(4) . . . . ?
O1 C1 C2 S1 -0.1(6) . . . . ?
O1 C1 C2 C3 178.8(5) . . . . ?
O1 C1 C6 O2 85.5(6) . . . . ?
O1 C1 C6 C7 -89.1(5) . . . . ?
O2 C6 C7 O3 -178.9(4) . . . . ?
O2 C6 C7 C8 4.6(9) . . . . ?
O3 C7 C8 Br2 -179.2(3) . . . . ?
O3 C7 C8 C9 -0.8(5) . . . . ?
C1 C2 C3 Br1 0.4(6) . . . . ?
C1 C2 C3 C4 -178.7(4) . . . . ?
C1 C6 C7 O3 -4.6(5) . . . . ?
C1 C6 C7 C8 178.9(5) . . . . ?
C2 S1 C5 Si1 -175.5(3) . . . . ?
C2 S1 C5 C4 0.5(3) . . . . ?
C2 C1 C6 O2 -93.9(5) . . . . ?
C2 C1 C6 C7 91.5(5) . . . . ?
C2 C3 C4 C5 0.1(5) . . . . ?
C3 C4 C5 S1 -0.5(5) . . . . ?
C3 C4 C5 Si1 175.2(3) . . . . ?
C5 S1 C2 C1 178.7(3) . . . . ?
C5 S1 C2 C3 -0.4(3) . . . . ?
C5 Si1 C11 C17 55.3(5) . . . . ?
C5 Si1 C11 C18 -175.2(4) . . . . ?
C5 Si1 C12 C19 -66.9(5) . . . . ?
C5 Si1 C12 C20 164.1(6) . . . . ?
C5 Si1 C13 C21 -65.3(5) . . . . ?
C5 Si1 C13 C22 61.1(4) . . . . ?
C6 C1 C2 S1 179.3(3) . . . . ?
C6 C1 C2 C3 -1.8(7) . . . . ?
C6 C7 C8 Br2 -2.6(8) . . . . ?
C6 C7 C8 C9 175.9(5) . . . . ?
C7 O3 C10 Si2 175.7(3) . . . . ?
C7 O3 C10 C9 -1.1(5) . . . . ?
C7 C8 C9 C10 0.1(5) . . . . ?
C8 C9 C10 Si2 -175.1(4) . . . . ?
C8 C9 C10 O3 0.6(5) . . . . ?
C10 Si2 C14 C23 -70.1(4) . . . . ?
C10 Si2 C14 C24 165.0(5) . . . . ?
C10 Si2 C15 C25 -174.1(7) . . . . ?
C10 Si2 C15 C26 42.8(11) . . . . ?
C10 Si2 C16 C27 78.6(6) . . . . ?
C10 Si2 C16 C28 -48.0(5) . . . . ?
C10 O3 C7 C6 -176.2(4) . . . . ?
C10 O3 C7 C8 1.2(5) . . . . ?
C11 Si1 C5 S1 -148.5(3) . . . . ?
C11 Si1 C5 C4 36.2(5) . . . . ?
C11 Si1 C12 C19 53.3(5) . . . . ?
C11 Si1 C12 C20 -75.7(6) . . . . ?
C11 Si1 C13 C21 178.8(4) . . . . ?
C11 Si1 C13 C22 -54.8(5) . . . . ?
C12 Si1 C5 S1 -23.1(4) . . . . ?
C12 Si1 C5 C4 161.7(4) . . . . ?
C12 Si1 C11 C17 -65.0(5) . . . . ?
C12 Si1 C11 C18 64.4(5) . . . . ?
C12 Si1 C13 C21 50.6(5) . . . . ?
C12 Si1 C13 C22 177.0(4) . . . . ?
C13 Si1 C5 S1 93.8(3) . . . . ?
C13 Si1 C5 C4 -81.4(4) . . . . ?
C13 Si1 C11 C17 170.5(4) . . . . ?
C13 Si1 C11 C18 -60.0(5) . . . . ?
C13 Si1 C12 C19 178.1(5) . . . . ?
C13 Si1 C12 C20 49.2(7) . . . . ?
C14 Si2 C10 O3 -172.4(3) . . . . ?
C14 Si2 C10 C9 3.1(5) . . . . ?
C14 Si2 C15 C25 67.7(8) . . . . ?
C14 Si2 C15 C26 -75.5(10) . . . . ?
C14 Si2 C16 C27 -168.9(5) . . . . ?
C14 Si2 C16 C28 64.5(5) . . . . ?
C15 Si2 C10 O3 61.8(4) . . . . ?
C15 Si2 C10 C9 -122.7(6) . . . . ?
C15 Si2 C14 C23 49.0(6) . . . . ?
C15 Si2 C14 C24 -75.9(6) . . . . ?
C15 Si2 C16 C27 -36.9(7) . . . . ?
C15 Si2 C16 C28 -163.6(5) . . . . ?
C16 Si2 C10 O3 -57.0(4) . . . . ?
C16 Si2 C10 C9 118.5(5) . . . . ?
C16 Si2 C14 C23 177.9(4) . . . . ?
C16 Si2 C14 C24 53.0(6) . . . . ?
C16 Si2 C15 C25 -60.1(8) . . . . ?
C16 Si2 C15 C26 156.8(10) . . . . ?
